data_9013631
loop_
_publ_author_name
'Lee, Y. J.'
'Stephens, P. W.'
'Tang, Y.'
'Li, W.'
'Phillips, B. L.'
'Parise, J. B.'
'Reeder, R. J.'

_publ_section_title
;
 Arsenate substitution in hydroxylapatite: Structural characterization of the
 Ca5(PxAs1-xO4)3OH solid solution
 Sample: As66
;
_journal_name_full 'American Mineralogist'
_journal_page_first 666
_journal_page_last 675
_journal_paper_doi 10.2138/am.2009.3120
_journal_volume 94
_journal_year 2009
_chemical_compound_source Synthetic
_chemical_formula_sum 'As1.972 Ca5 H O13 P1.028'
_chemical_name_mineral Johnbaumite
_space_group_IT_number 176
_symmetry_space_group_name_Hall '-P 6c'
_symmetry_space_group_name_H-M 'P 63/m'
_cell_angle_alpha 90
_cell_angle_beta 90
_cell_angle_gamma 120
_cell_length_a 9.6311
_cell_length_b 9.6311
_cell_length_c 6.9556
_cell_formula_units_Z 2
_cell_volume 558.749
_database_code_amcsd 0004928
_exptl_crystal_density_diffrn 3.501
_cod_original_formula_sum 'Ca5 (As1.972 P1.028) O13 H'
_cod_database_code 9013631

loop_
_space_group_symop_operation_xyz
x,y,z
-x+y,-x,1/2-z
x-y,x,1/2+z
y,-x+y,-z
-y,x-y,z
x,y,1/2-z
-x,-y,1/2+z
x-y,x,-z
-x+y,-x,z
-y,x-y,1/2-z
y,-x+y,1/2+z
-x,-y,-z

loop_
_atom_site_label
_atom_site_fract_x
_atom_site_fract_y
_atom_site_fract_z
_atom_site_occupancy
_atom_site_U_iso_or_equiv
Ca1 0.33333 0.66667 0.00361 1.00000 0.01188
Ca2 0.24578 0.99645 0.25000 1.00000 0.01188
As 0.39679 0.36873 0.25000 0.65730 0.01188
P 0.39679 0.36873 0.25000 0.34270 0.01188
O1 0.31574 0.48814 0.25000 1.00000 0.01188
O2 0.59280 0.46464 0.25000 1.00000 0.01188
O3 0.33820 0.25264 0.05984 1.00000 0.01188
O-H4 0.00000 0.00000 0.69550 0.50000 0.01188

loop_
_cod_related_entry_id
_cod_related_entry_database
_cod_related_entry_code
1 AMCSD 0004928
